data_4100541
loop_
_publ_author_name
'Bola\~no, T.'
'Castarlenas, R.'
'Esteruelas, M. A.'
'Modrego, J.'
'O\~nate, E.'

_publ_section_title
;
Hydride-Alkenycarbyne to Alkenylcarbene Transformation in
Bisphosphine-Osmium Complexes
;
_journal_name_full 'Journal of the American Chemical Society'
_journal_paper_doi 10.1021/ja053408a
_journal_year 2005
_chemical_formula_sum 'C36 H32 Fe N2 O4'
_chemical_formula_weight 612.49
_space_group_IT_number 14
_symmetry_cell_setting monoclinic
_symmetry_space_group_name_Hall '-P 2yn'
_symmetry_space_group_name_H-M 'P 1 21/n 1'
_cell_angle_alpha 90.00
_cell_angle_beta 111.1030(10)
_cell_angle_gamma 90.00
_cell_formula_units_Z 4
_cell_length_a 10.5144(7)
_cell_length_b 20.9994(13)
_cell_length_c 13.8029(8)
_cell_measurement_temperature 173(2)
_cell_volume 2843.2(3)
_diffrn_ambient_temperature 173(2)
_exptl_crystal_density_diffrn 1.431
_cod_depositor_comments
;
The following automatic conversions were performed:
'_symmetry_cell_setting' value 'Monoclinic' changed to 'monoclinic'
according to '/home/saulius/struct/CIF-dictionaries/cif_core.dic'
dictionary named 'cif_core.dic' version 2.4.1 from 2010-06-29.

Automatic conversion script
Id: cif_fix_enum 1527 2010-12-29 10:47:43Z saulius 
;
_cod_original_sg_symbol_H-M 'P 21/n'
_cod_database_code 4100541

loop_
_symmetry_equiv_pos_as_xyz
'x, y, z'
'-x+1/2, y+1/2, -z+1/2'
'-x, -y, -z'
'x-1/2, -y-1/2, z-1/2'

loop_
_atom_site_label
_atom_site_type_symbol
_atom_site_fract_x
_atom_site_fract_y
_atom_site_fract_z
_atom_site_U_iso_or_equiv
_atom_site_adp_type
_atom_site_occupancy
_atom_site_symmetry_multiplicity
_atom_site_calc_flag
_atom_site_refinement_flags
_atom_site_disorder_assembly
_atom_site_disorder_group
C1 C 0.91967(14) 0.12288(6) 0.56570(10) 0.0280(3) Uani 1 1 d . . .
C2 C 0.96411(13) 0.06093(6) 0.61438(10) 0.0262(2) Uani 1 1 d . . .
C3 C 0.89460(13) 0.01417(6) 0.64704(10) 0.0253(2) Uani 1 1 d . . .
C4 C 0.97761(14) -0.04062(7) 0.67089(11) 0.0290(3) Uani 1 1 d . . .
C5 C 1.09606(14) -0.02586(7) 0.65442(11) 0.0314(3) Uani 1 1 d . . .
H5 H 1.1708 -0.0539 0.6651 0.038 Uiso 1 1 calc R . .
C6 C 0.75534(12) 0.01406(6) 0.65472(10) 0.0235(2) Uani 1 1 d . . .
H6 H 0.6992 0.0479 0.6076 0.028 Uiso 1 1 calc R . .
C7 C 0.68864(13) -0.05209(6) 0.61407(10) 0.0251(2) Uani 1 1 d . . .
H7 H 0.6609 -0.0534 0.5368 0.030 Uiso 1 1 calc R . .
C8 C 0.56353(13) -0.06214(6) 0.64280(10) 0.0256(2) Uani 1 1 d . . .
C9 C 0.72495(14) -0.13460(6) 0.74274(11) 0.0289(3) Uani 1 1 d . . .
C10 C 0.77867(14) -0.11040(6) 0.66126(11) 0.0280(3) Uani 1 1 d . . .
H10 H 0.7557 -0.1435 0.6055 0.034 Uiso 1 1 calc R . .
C11 C 0.93575(15) -0.10273(7) 0.70275(13) 0.0343(3) Uani 1 1 d . . .
H11A H 0.9712 -0.1056 0.7795 0.041 Uiso 1 1 calc R . .
H11B H 0.9764 -0.1380 0.6759 0.041 Uiso 1 1 calc R . .
C12 C 0.73296(17) 0.19476(8) 0.51168(14) 0.0413(4) Uani 1 1 d . . .
H12A H 0.7286 0.1916 0.4390 0.050 Uiso 1 1 calc R . .
H12B H 0.7842 0.2338 0.5431 0.050 Uiso 1 1 calc R . .
C13 C 0.59214(17) 0.19687(8) 0.51519(14) 0.0426(4) Uani 1 1 d . . .
H13A H 0.5482 0.1553 0.4948 0.064 Uiso 1 1 calc R . .
H13B H 0.5385 0.2296 0.4672 0.064 Uiso 1 1 calc R . .
H13C H 0.5977 0.2071 0.5859 0.064 Uiso 1 1 calc R . .
C14 C 1.20344(14) 0.06806(8) 0.60656(12) 0.0342(3) Uani 1 1 d . . .
H14A H 1.1702 0.0911 0.5395 0.041 Uiso 1 1 calc R . .
H14B H 1.2703 0.0359 0.6028 0.041 Uiso 1 1 calc R . .
C15 C 1.27512(14) 0.11497(8) 0.69255(13) 0.0359(3) Uani 1 1 d . . .
C16 C 1.27384(18) 0.10864(10) 0.79222(15) 0.0474(4) Uani 1 1 d . . .
H16 H 1.2249 0.0746 0.8080 0.057 Uiso 1 1 calc R . .
C17 C 1.3447(2) 0.15230(13) 0.86970(16) 0.0600(6) Uani 1 1 d . . .
H17 H 1.3428 0.1480 0.9377 0.072 Uiso 1 1 calc R . .
C18 C 1.41686(19) 0.20137(11) 0.84766(19) 0.0624(6) Uani 1 1 d . . .
H18 H 1.4644 0.2309 0.9004 0.075 Uiso 1 1 calc R . .
C19 C 1.42015(19) 0.20767(10) 0.74892(19) 0.0561(5) Uani 1 1 d . . .
H19 H 1.4712 0.2411 0.7339 0.067 Uiso 1 1 calc R . .
C20 C 1.34827(17) 0.16478(8) 0.67137(16) 0.0442(4) Uani 1 1 d . . .
H20 H 1.3493 0.1697 0.6032 0.053 Uiso 1 1 calc R . .
C21 C 0.50523(14) -0.12697(7) 0.77281(10) 0.0304(3) Uani 1 1 d . . .
C22 C 0.48154(17) -0.19155(8) 0.78159(14) 0.0409(3) Uani 1 1 d . . .
H22 H 0.5250 -0.2227 0.7542 0.049 Uiso 1 1 calc R . .
C23 C 0.3936(2) -0.20967(10) 0.83082(17) 0.0550(5) Uani 1 1 d . . .
H23 H 0.3775 -0.2536 0.8380 0.066 Uiso 1 1 calc R . .
C24 C 0.3293(2) -0.16476(13) 0.86938(16) 0.0587(6) Uani 1 1 d . . .
H24 H 0.2683 -0.1778 0.9023 0.070 Uiso 1 1 calc R . .
C25 C 0.3531(2) -0.10073(10) 0.86034(14) 0.0509(5) Uani 1 1 d . . .
H25 H 0.3082 -0.0699 0.8871 0.061 Uiso 1 1 calc R . .
C26 C 0.44243(17) -0.08103(9) 0.81227(12) 0.0387(3) Uani 1 1 d . . .
H26 H 0.4599 -0.0371 0.8067 0.046 Uiso 1 1 calc R . .
C27 C 0.75483(13) 0.02589(6) 0.76284(10) 0.0246(2) Uani 1 1 d . . .
C28 C 0.64466(14) 0.05693(6) 0.78165(11) 0.0290(3) Uani 1 1 d . . .
H28 H 0.5702 0.0778 0.7308 0.035 Uiso 1 1 calc R . .
C29 C 0.66478(16) 0.05134(7) 0.88881(12) 0.0355(3) Uani 1 1 d . . .
H29 H 0.6066 0.0678 0.9219 0.043 Uiso 1 1 calc R . .
C30 C 0.78743(17) 0.01680(7) 0.93749(12) 0.0362(3) Uani 1 1 d . . .
H30 H 0.8256 0.0060 1.0090 0.043 Uiso 1 1 calc R . .
C31 C 0.84365(15) 0.00114(7) 0.86040(11) 0.0304(3) Uani 1 1 d . . .
H31 H 0.9258 -0.0217 0.8719 0.036 Uiso 1 1 calc R . .
C32 C 0.95511(16) 0.15591(7) 0.83091(12) 0.0351(3) Uani 1 1 d . . .
H32 H 0.9929 0.1476 0.7792 0.042 Uiso 1 1 calc R . .
C33 C 0.83020(16) 0.18752(7) 0.81533(12) 0.0349(3) Uani 1 1 d . . .
H33 H 0.7698 0.2042 0.7513 0.042 Uiso 1 1 calc R . .
C34 C 0.81099(16) 0.18991(7) 0.91217(12) 0.0349(3) Uani 1 1 d . . .
H34 H 0.7356 0.2084 0.9243 0.042 Uiso 1 1 calc R . .
C35 C 0.92452(17) 0.15969(7) 0.98735(12) 0.0359(3) Uani 1 1 d . . .
H35 H 0.9383 0.1543 1.0588 0.043 Uiso 1 1 calc R . .
C36 C 1.01400(15) 0.13884(7) 0.93747(12) 0.0361(3) Uani 1 1 d . . .
H36 H 1.0982 0.1173 0.9696 0.043 Uiso 1 1 calc R . .
Fe1 Fe 0.824982(19) 0.097771(9) 0.870363(14) 0.02596(8) Uani 1 1 d . . .
N1 N 1.08872(12) 0.03540(6) 0.62047(9) 0.0296(2) Uani 1 1 d . . .
N2 N 0.59510(12) -0.10828(6) 0.72129(9) 0.0277(2) Uani 1 1 d . . .
O1 O 0.98065(13) 0.15551(6) 0.52459(10) 0.0437(3) Uani 1 1 d . . .
O2 O 0.79873(10) 0.13903(5) 0.57022(8) 0.0334(2) Uani 1 1 d . . .
O3 O 0.45475(10) -0.03568(5) 0.60648(8) 0.0308(2) Uani 1 1 d . . .
O4 O 0.77999(11) -0.17144(5) 0.81235(9) 0.0395(3) Uani 1 1 d . . .

loop_
_atom_site_aniso_label
_atom_site_aniso_U_11
_atom_site_aniso_U_22
_atom_site_aniso_U_33
_atom_site_aniso_U_23
_atom_site_aniso_U_13
_atom_site_aniso_U_12
C1 0.0302(6) 0.0275(6) 0.0269(6) -0.0017(5) 0.0111(5) -0.0005(5)
C2 0.0243(6) 0.0285(6) 0.0270(6) -0.0021(5) 0.0108(5) 0.0019(5)
C3 0.0239(6) 0.0260(6) 0.0262(6) 0.0008(5) 0.0091(5) 0.0036(4)
C4 0.0267(6) 0.0287(6) 0.0316(6) 0.0010(5) 0.0107(5) 0.0063(5)
C5 0.0266(6) 0.0315(7) 0.0368(7) -0.0026(5) 0.0122(5) 0.0058(5)
C6 0.0221(5) 0.0223(5) 0.0263(6) 0.0023(4) 0.0087(4) 0.0035(4)
C7 0.0259(6) 0.0251(6) 0.0239(5) 0.0007(4) 0.0084(5) 0.0028(4)
C8 0.0281(6) 0.0246(6) 0.0230(5) -0.0013(4) 0.0080(5) -0.0008(5)
C9 0.0293(6) 0.0235(6) 0.0306(6) 0.0001(5) 0.0066(5) -0.0022(5)
C10 0.0310(6) 0.0228(6) 0.0296(6) -0.0001(5) 0.0100(5) 0.0040(5)
C11 0.0286(7) 0.0294(7) 0.0458(8) 0.0082(6) 0.0145(6) 0.0099(5)
C12 0.0421(8) 0.0318(7) 0.0466(9) 0.0146(6) 0.0119(7) 0.0092(6)
C13 0.0366(8) 0.0354(8) 0.0453(9) -0.0019(6) 0.0020(6) 0.0106(6)
C14 0.0279(6) 0.0384(7) 0.0421(8) -0.0078(6) 0.0197(6) -0.0021(5)
C15 0.0220(6) 0.0401(8) 0.0451(8) -0.0087(6) 0.0114(6) 0.0027(5)
C16 0.0344(8) 0.0618(11) 0.0461(9) -0.0120(8) 0.0147(7) -0.0046(7)
C17 0.0426(9) 0.0827(16) 0.0502(11) -0.0232(10) 0.0112(8) -0.0013(10)
C18 0.0347(9) 0.0658(13) 0.0752(14) -0.0326(11) 0.0060(9) -0.0018(8)
C19 0.0362(8) 0.0434(9) 0.0834(15) -0.0145(9) 0.0151(9) -0.0038(7)
C20 0.0318(7) 0.0400(8) 0.0614(10) -0.0065(7) 0.0174(7) -0.0004(6)
C21 0.0300(6) 0.0345(7) 0.0249(6) 0.0031(5) 0.0078(5) -0.0040(5)
C22 0.0404(8) 0.0360(8) 0.0488(9) 0.0084(6) 0.0188(7) -0.0020(6)
C23 0.0489(10) 0.0519(11) 0.0684(13) 0.0233(9) 0.0262(9) -0.0047(8)
C24 0.0500(11) 0.0822(15) 0.0532(11) 0.0250(10) 0.0300(9) 0.0010(9)
C25 0.0526(10) 0.0706(13) 0.0365(9) 0.0021(8) 0.0245(8) 0.0067(9)
C26 0.0441(8) 0.0428(8) 0.0311(7) -0.0029(6) 0.0159(6) -0.0024(7)
C27 0.0229(5) 0.0224(6) 0.0279(6) -0.0020(4) 0.0086(5) 0.0000(4)
C28 0.0244(6) 0.0289(6) 0.0340(7) -0.0073(5) 0.0107(5) -0.0005(5)
C29 0.0379(7) 0.0365(7) 0.0377(7) -0.0105(6) 0.0204(6) -0.0086(6)
C30 0.0465(8) 0.0329(7) 0.0296(7) -0.0006(5) 0.0142(6) -0.0071(6)
C31 0.0330(7) 0.0258(6) 0.0307(6) 0.0018(5) 0.0094(5) 0.0016(5)
C32 0.0387(7) 0.0321(7) 0.0371(7) -0.0059(6) 0.0168(6) -0.0086(6)
C33 0.0394(7) 0.0286(7) 0.0308(7) 0.0016(5) 0.0054(6) -0.0033(6)
C34 0.0355(7) 0.0285(7) 0.0403(8) -0.0058(6) 0.0130(6) -0.0020(5)
C35 0.0418(8) 0.0335(7) 0.0286(6) -0.0042(5) 0.0081(6) -0.0069(6)
C36 0.0292(7) 0.0322(7) 0.0411(8) -0.0025(6) 0.0059(6) -0.0023(5)
Fe1 0.02588(12) 0.02468(12) 0.02580(12) -0.00145(6) 0.00747(8) -0.00050(6)
N1 0.0246(5) 0.0323(6) 0.0342(6) -0.0048(5) 0.0134(5) 0.0015(4)
N2 0.0291(6) 0.0266(5) 0.0265(5) 0.0022(4) 0.0089(4) -0.0014(4)
O1 0.0469(6) 0.0368(6) 0.0579(7) 0.0090(5) 0.0316(6) 0.0003(5)
O2 0.0312(5) 0.0310(5) 0.0397(5) 0.0118(4) 0.0148(4) 0.0078(4)
O3 0.0268(5) 0.0345(5) 0.0300(5) 0.0029(4) 0.0087(4) 0.0040(4)
O4 0.0350(5) 0.0363(6) 0.0408(6) 0.0136(5) 0.0057(4) 0.0006(4)

loop_
_geom_bond_atom_site_label_1
_geom_bond_atom_site_label_2
_geom_bond_distance
_geom_bond_site_symmetry_2
_geom_bond_publ_flag
C1 O1 1.2101(18) . ?
C1 O2 1.3391(17) . ?
C1 C2 1.4617(19) . ?
C2 N1 1.3899(16) . ?
C2 C3 1.3923(19) . ?
C3 C4 1.4097(18) . ?
C3 C6 1.5057(17) . ?
C4 C5 1.3794(19) . ?
C4 C11 1.492(2) . ?
C5 N1 1.3617(19) . ?
C6 C27 1.5148(17) . ?
C6 C7 1.5661(18) . ?
C7 C8 1.5191(18) . ?
C7 C10 1.5413(18) . ?
C8 O3 1.2064(16) . ?
C8 N2 1.4012(17) . ?
C9 O4 1.2068(17) . ?
C9 N2 1.4022(18) . ?
C9 C10 1.516(2) . ?
C10 C11 1.549(2) . ?
C12 O2 1.4485(17) . ?
C12 C13 1.499(2) . ?
C14 N1 1.4591(18) . ?
C14 C15 1.518(2) . ?
C15 C16 1.387(3) . ?
C15 C20 1.390(2) . ?
C16 C17 1.402(3) . ?
C17 C18 1.377(4) . ?
C18 C19 1.382(4) . ?
C19 C20 1.395(3) . ?
C21 C26 1.386(2) . ?
C21 C22 1.392(2) . ?
C21 N2 1.4270(18) . ?
C22 C23 1.384(2) . ?
C23 C24 1.374(3) . ?
C24 C25 1.382(3) . ?
C25 C26 1.394(2) . ?
C27 C31 1.4319(18) . ?
C27 C28 1.4319(17) . ?
C27 Fe1 2.0583(13) . ?
C28 C29 1.422(2) . ?
C28 Fe1 2.0391(13) . ?
C29 C30 1.420(2) . ?
C29 Fe1 2.0400(15) . ?
C30 C31 1.429(2) . ?
C30 Fe1 2.0419(15) . ?
C31 Fe1 2.0481(14) . ?
C32 C33 1.417(2) . ?
C32 C36 1.421(2) . ?
C32 Fe1 2.0484(15) . ?
C33 C34 1.423(2) . ?
C33 Fe1 2.0400(15) . ?
C34 C35 1.419(2) . ?
C34 Fe1 2.0395(15) . ?
C35 C36 1.420(2) . ?
C35 Fe1 2.0437(15) . ?
C36 Fe1 2.0557(15) . ?
